data_4518823
loop_
_publ_author_name
'Xu, Hao'
'Tan, Yun-Xuan'
'Xie, Pei-Pei'
'Ding, Rui'
'Liao, Qi'
'Zhang, Jian-Wei'
'Li, Qing-Hua'
'Wang, Yu-Hui'
'Hong, Xin'
'Lin, Guo-Qiang'
'Tian, Ping'

_publ_section_title
;
 Rhodium(III)-Catalyzed Asymmetric Reductive Cyclization of
 Cyclohexadienone-Containing 1,6-Dienes via an Anti-Michael/Michael
 Cascade Process
;
_journal_issue 13
_journal_name_full 'ACS Catalysis'
_journal_page_first 8015
_journal_page_last 8022
_journal_paper_doi 10.1021/acscatal.1c02431
_journal_volume 11
_journal_year 2021
_chemical_absolute_configuration ad
_chemical_formula_sum 'C17 H20 O3'
_chemical_formula_weight 272.33
_space_group_crystal_system orthorhombic
_space_group_IT_number 19
_space_group_name_Hall 'P 2ac 2ab'
_space_group_name_H-M_alt 'P 21 21 21'
_atom_sites_solution_hydrogens mixed
_cell_angle_alpha 90
_cell_angle_beta 90
_cell_angle_gamma 90
_cell_formula_units_Z 4
_cell_length_a 5.5111(2)
_cell_length_b 13.0823(4)
_cell_length_c 19.6436(6)
_cell_measurement_reflns_used 9901
_cell_measurement_temperature 155.(2)
_cell_measurement_theta_max 74.6640
_cell_measurement_theta_min 4.0600
_cell_volume 1416.26(8)
_computing_cell_refinement 'SAINT V8.38A (Bruker AXS Inc., 2017)'
_computing_data_reduction 'SAINT V8.38A (Bruker AXS Inc., 2017)'
_computing_molecular_graphics 'shelXle (C.B. Huebschle, rev 924)'
_computing_structure_refinement 'SHELXL-2018/3 (Sheldrick, 2018)'
_computing_structure_solution 'SHELXT 2014/5 (Sheldrick, 2014)'
_diffrn_ambient_temperature 155.(2)
_diffrn_detector_area_resol_mean 7.3910
_diffrn_measured_fraction_theta_full 1.000
_diffrn_measured_fraction_theta_max 1.000
_diffrn_measurement_device_type 'd8 venture'
_diffrn_radiation_type 'cu k\a'
_diffrn_radiation_wavelength 1.54178
_diffrn_reflns_av_R_equivalents 0.0253
_diffrn_reflns_av_unetI/netI 0.0216
_diffrn_reflns_limit_h_max 6
_diffrn_reflns_limit_h_min -6
_diffrn_reflns_limit_k_max 15
_diffrn_reflns_limit_k_min -16
_diffrn_reflns_limit_l_max 24
_diffrn_reflns_limit_l_min -24
_diffrn_reflns_number 13107
_diffrn_reflns_theta_full 74.66
_diffrn_reflns_theta_max 74.66
_diffrn_reflns_theta_min 4.06
_exptl_absorpt_coefficient_mu 0.693
_exptl_absorpt_correction_T_max 0.97
_exptl_absorpt_correction_T_min 0.89
_exptl_absorpt_correction_type multi-scan
_exptl_absorpt_process_details
;
SADABS-2016/2 - Bruker AXS area detector scaling and absorption correction
;
_exptl_crystal_colour 'clear light colourless'
_exptl_crystal_density_diffrn 1.277
_exptl_crystal_density_method 'not measured'
_exptl_crystal_description block
_exptl_crystal_F_000 584
_exptl_crystal_size_max 0.150
_exptl_crystal_size_mid 0.090
_exptl_crystal_size_min 0.040
_refine_diff_density_max 0.172
_refine_diff_density_min -0.130
_refine_ls_abs_structure_details
;

Flack x determined using 1151 quotients [(I+)-(I-)]/[(I+)+(I-)]
(Parsons, Flack and Wagner, Acta Cryst. B69 (2013) 249-259).
;
_refine_ls_abs_structure_Flack -0.16(6)
_refine_ls_extinction_method none
_refine_ls_goodness_of_fit_ref 1.065
_refine_ls_hydrogen_treatment mixed
_refine_ls_matrix_type full
_refine_ls_number_parameters 186
_refine_ls_number_reflns 2905
_refine_ls_number_restraints 0
_refine_ls_restrained_S_all 1.065
_refine_ls_R_factor_all 0.0298
_refine_ls_R_factor_gt 0.0292
_refine_ls_shift/su_max 0.000
_refine_ls_shift/su_mean 0.000
_refine_ls_structure_factor_coef Fsqd
_refine_ls_weighting_details 'w=1/[\s^2^(Fo^2^)+(0.0410P)^2^+0.2144P] where P=(Fo^2^+2Fc^2^)/3'
_refine_ls_weighting_scheme calc
_refine_ls_wR_factor_gt 0.0777
_refine_ls_wR_factor_ref 0.0782
_reflns_number_gt 2844
_reflns_number_total 2905
_reflns_threshold_expression 'I > 2\s(I)'
_cod_data_source_file cs1c02431_si_006.cif
_cod_data_source_block 20190718DR324
_cod_depositor_comments
;
The following automatic conversions were performed:

data item '_exptl_absorpt_correction_type' value 'Multi-Scan' was
changed to 'multi-scan' in accordance with the
/home/data/users/saulius/crontab/automatic-downloads/rss-feeds/ACS/lib/dictionaries/cif_core.dic
dictionary named 'cif_core.dic' version 2.4.2 last updated on
2011-04-26.

Automatic conversion script
Id: cif_fix_values 7556 2019-12-06 15:28:31Z antanas 

 Adding full bibliography for 4518820--4518825.cif.
;
_cod_database_code 4518823

loop_
_space_group_symop_operation_xyz
'x, y, z'
'x+1/2, -y+1/2, -z'
'-x, y+1/2, -z+1/2'
'-x+1/2, -y, z+1/2'

loop_
_atom_site_type_symbol
_atom_site_label
_atom_site_fract_x
_atom_site_fract_y
_atom_site_fract_z
_atom_site_U_iso_or_equiv
_atom_site_adp_type
_atom_site_calc_flag
_atom_site_refinement_flags_adp
_atom_site_refinement_flags_occupancy
_atom_site_refinement_flags_posn
_atom_site_occupancy
_atom_site_disorder_assembly
_atom_site_disorder_group
O O1 0.3328(3) 0.66455(11) 0.84167(7) 0.0508(4) Uani d . . . 1 . .
H H20 0.348(5) 0.604(2) 0.8288(14) 0.061(8) Uiso d . . . 1 . .
O O2 0.5619(2) 0.96506(8) 0.69601(6) 0.0305(3) Uani d . . . 1 . .
O O3 1.0375(2) 0.66581(11) 0.60730(7) 0.0415(3) Uani d . . . 1 . .
C C1 0.7000(4) 0.38128(13) 0.46744(9) 0.0401(4) Uani d . . . 1 . .
H H1 0.67357 0.321463 0.441042 0.048 Uiso calc U . R 1 . .
C C2 0.5295(4) 0.45857(14) 0.46743(9) 0.0372(4) Uani d . . . 1 . .
H H3 0.385364 0.451706 0.44129 0.045 Uiso calc U . R 1 . .
C C3 0.5686(3) 0.54654(13) 0.50572(8) 0.0301(3) Uani d . . . 1 . .
H H4 0.450486 0.599425 0.505915 0.036 Uiso calc U . R 1 . .
C C4 0.7803(3) 0.55732(12) 0.54377(7) 0.0254(3) Uani d . . . 1 . .
C C5 0.8372(3) 0.65280(13) 0.58278(8) 0.0262(3) Uani d . . . 1 . .
C C6 0.6411(3) 0.73305(12) 0.58953(7) 0.0256(3) Uani d . . . 1 . .
H H5 0.492026 0.700113 0.607132 0.031 Uiso calc U . R 1 . .
H H17 0.603793 0.760595 0.543773 0.031 Uiso calc U . R 1 . .
C C7 0.7082(3) 0.82151(11) 0.63630(7) 0.0248(3) Uani d . . . 1 . .
H H16 0.864514 0.85177 0.620118 0.03 Uiso calc U . R 1 . .
C C8 0.7310(3) 0.79835(12) 0.71299(7) 0.0247(3) Uani d . . . 1 . .
H H15 0.894457 0.76875 0.722966 0.03 Uiso calc U . R 1 . .
C C9 0.7112(3) 0.90688(12) 0.74409(8) 0.0275(3) Uani d . . . 1 . .
C C10 0.5869(3) 0.90886(13) 0.81218(8) 0.0318(4) Uani d . . . 1 . .
H H6 0.558658 0.973536 0.832692 0.038 Uiso calc U . R 1 . .
C C11 0.5146(3) 0.82667(14) 0.84528(8) 0.0361(4) Uani d . . . 1 . .
H H2 0.44817 0.8347 0.889578 0.043 Uiso calc U . R 1 . .
C C12 0.5327(4) 0.72113(13) 0.81609(8) 0.0365(4) Uani d . . . 1 . .
H H7 0.687057 0.688676 0.831874 0.044 Uiso calc U . R 1 . .
C C13 0.5327(3) 0.72644(12) 0.73876(8) 0.0283(3) Uani d . . . 1 . .
H H9 0.372615 0.750921 0.722725 0.034 Uiso calc U . R 1 . .
H H8 0.55945 0.657191 0.719871 0.034 Uiso calc U . R 1 . .
C C14 0.5156(3) 0.90482(12) 0.63653(8) 0.0284(3) Uani d . . . 1 . .
H H11 0.528117 0.947307 0.594973 0.034 Uiso calc U . R 1 . .
H H10 0.351223 0.874485 0.638509 0.034 Uiso calc U . R 1 . .
C C15 0.9554(3) 0.96044(16) 0.74929(11) 0.0445(5) Uani d . . . 1 . .
H H14 1.030988 0.963329 0.704178 0.067 Uiso calc U . R 1 . .
H H13 1.060797 0.922497 0.780518 0.067 Uiso calc U . R 1 . .
H H12 0.931647 1.030027 0.766526 0.067 Uiso calc U . R 1 . .
C C16 0.9501(3) 0.47820(13) 0.54404(9) 0.0331(4) Uani d . . . 1 . .
H H19 1.093876 0.484217 0.57044 0.04 Uiso calc U . R 1 . .
C C17 0.9091(4) 0.39071(13) 0.50575(10) 0.0414(5) Uani d . . . 1 . .
H H18 1.025288 0.337073 0.50588 0.05 Uiso calc U . R 1 . .

loop_
_atom_site_aniso_label
_atom_site_aniso_U_11
_atom_site_aniso_U_22
_atom_site_aniso_U_33
_atom_site_aniso_U_12
_atom_site_aniso_U_13
_atom_site_aniso_U_23
O1 0.0787(11) 0.0351(7) 0.0388(7) 0.0039(7) 0.0247(7) 0.0058(6)
O2 0.0361(6) 0.0268(5) 0.0284(5) 0.0046(5) -0.0016(5) -0.0031(4)
O3 0.0224(6) 0.0538(8) 0.0483(7) 0.0030(6) -0.0049(5) -0.0160(6)
C1 0.0621(12) 0.0277(8) 0.0304(8) -0.0074(8) 0.0179(9) -0.0035(7)
C2 0.0440(9) 0.0412(9) 0.0266(8) -0.0080(8) 0.0030(7) -0.0056(7)
C3 0.0309(8) 0.0328(8) 0.0265(7) 0.0018(7) 0.0001(6) -0.0037(6)
C4 0.0270(7) 0.0298(7) 0.0194(6) 0.0015(6) 0.0052(6) 0.0019(6)
C5 0.0223(7) 0.0357(8) 0.0205(7) 0.0008(6) 0.0023(5) -0.0006(6)
C6 0.0238(7) 0.0322(8) 0.0208(6) 0.0016(6) -0.0009(6) -0.0032(6)
C7 0.0236(7) 0.0288(7) 0.0222(7) -0.0014(6) 0.0014(5) -0.0019(6)
C8 0.0233(7) 0.0300(7) 0.0206(7) 0.0061(6) -0.0014(5) -0.0041(6)
C9 0.0248(7) 0.0315(8) 0.0263(7) 0.0030(6) -0.0035(6) -0.0054(6)
C10 0.0332(9) 0.0360(8) 0.0261(8) 0.0073(7) -0.0029(7) -0.0109(6)
C11 0.0443(10) 0.0441(9) 0.0199(7) 0.0112(8) 0.0025(7) -0.0042(7)
C12 0.0493(10) 0.0360(8) 0.0241(8) 0.0116(8) 0.0044(7) 0.0042(7)
C13 0.0352(8) 0.0266(7) 0.0230(7) 0.0044(6) 0.0015(6) 0.0000(6)
C14 0.0322(8) 0.0281(7) 0.0249(7) 0.0013(6) -0.0030(6) 0.0010(6)
C15 0.0295(8) 0.0509(11) 0.0531(11) -0.0053(9) -0.0018(8) -0.0187(9)
C16 0.0345(8) 0.0358(8) 0.0290(8) 0.0067(7) 0.0064(7) 0.0072(7)
C17 0.0548(12) 0.0287(8) 0.0406(10) 0.0109(8) 0.0179(9) 0.0077(7)

loop_
_atom_type_symbol
_atom_type_description
_atom_type_scat_dispersion_real
_atom_type_scat_dispersion_imag
_atom_type_scat_source
C C 0.0181 0.0091 'International Tables Vol C Tables 4.2.6.8 and 6.1.1.4'
H H 0.0000 0.0000 'International Tables Vol C Tables 4.2.6.8 and 6.1.1.4'
O O 0.0492 0.0322 'International Tables Vol C Tables 4.2.6.8 and 6.1.1.4'

loop_
_geom_angle_atom_site_label_1
_geom_angle_atom_site_label_2
_geom_angle_atom_site_label_3
_geom_angle_site_symmetry_1
_geom_angle_site_symmetry_3
_geom_angle
_geom_angle_publ_flag
C12 O1 H20 . . 108.(2) ?
C14 O2 C9 . . 109.86(11) ?
C2 C1 C17 . . 120.16(16) ?
C2 C1 H1 . . 119.9 ?
C17 C1 H1 . . 119.9 ?
C1 C2 C3 . . 120.01(17) ?
C1 C2 H3 . . 120.0 ?
C3 C2 H3 . . 120.0 ?
C2 C3 C4 . . 120.24(16) ?
C2 C3 H4 . . 119.9 ?
C4 C3 H4 . . 119.9 ?
C3 C4 C16 . . 119.26(15) ?
C3 C4 C5 . . 122.27(14) ?
C16 C4 C5 . . 118.43(14) ?
O3 C5 C4 . . 120.58(15) ?
O3 C5 C6 . . 121.11(15) ?
C4 C5 C6 . . 118.30(13) ?
C5 C6 C7 . . 114.01(13) ?
C5 C6 H5 . . 108.8 ?
C7 C6 H5 . . 108.8 ?
C5 C6 H17 . . 108.8 ?
C7 C6 H17 . . 108.8 ?
H5 C6 H17 . . 107.6 ?
C14 C7 C6 . . 112.14(13) ?
C14 C7 C8 . . 101.23(12) ?
C6 C7 C8 . . 117.38(13) ?
C14 C7 H16 . . 108.6 ?
C6 C7 H16 . . 108.6 ?
C8 C7 H16 . . 108.6 ?
C13 C8 C7 . . 112.73(12) ?
C13 C8 C9 . . 112.54(12) ?
C7 C8 C9 . . 101.50(12) ?
C13 C8 H15 . . 109.9 ?
C7 C8 H15 . . 109.9 ?
C9 C8 H15 . . 109.9 ?
O2 C9 C10 . . 107.97(13) ?
O2 C9 C15 . . 107.51(14) ?
C10 C9 C15 . . 109.60(14) ?
O2 C9 C8 . . 105.15(11) ?
C10 C9 C8 . . 113.49(14) ?
C15 C9 C8 . . 112.75(14) ?
C11 C10 C9 . . 124.24(15) ?
C11 C10 H6 . . 117.9 ?
C9 C10 H6 . . 117.9 ?
C10 C11 C12 . . 122.88(14) ?
C10 C11 H2 . . 118.6 ?
C12 C11 H2 . . 118.6 ?
O1 C12 C11 . . 107.07(14) ?
O1 C12 C13 . . 112.17(16) ?
C11 C12 C13 . . 109.89(13) ?
O1 C12 H7 . . 109.2 ?
C11 C12 H7 . . 109.2 ?
C13 C12 H7 . . 109.2 ?
C12 C13 C8 . . 111.03(14) ?
C12 C13 H9 . . 109.4 ?
C8 C13 H9 . . 109.4 ?
C12 C13 H8 . . 109.4 ?
C8 C13 H8 . . 109.4 ?
H9 C13 H8 . . 108.0 ?
O2 C14 C7 . . 105.82(12) ?
O2 C14 H11 . . 110.6 ?
C7 C14 H11 . . 110.6 ?
O2 C14 H10 . . 110.6 ?
C7 C14 H10 . . 110.6 ?
H11 C14 H10 . . 108.7 ?
C9 C15 H14 . . 109.5 ?
C9 C15 H13 . . 109.5 ?
H14 C15 H13 . . 109.5 ?
C9 C15 H12 . . 109.5 ?
H14 C15 H12 . . 109.5 ?
H13 C15 H12 . . 109.5 ?
C17 C16 C4 . . 120.01(17) ?
C17 C16 H19 . . 120.0 ?
C4 C16 H19 . . 120.0 ?
C1 C17 C16 . . 120.31(17) ?
C1 C17 H18 . . 119.8 ?
C16 C17 H18 . . 119.8 ?

loop_
_geom_bond_atom_site_label_1
_geom_bond_atom_site_label_2
_geom_bond_site_symmetry_2
_geom_bond_distance
_geom_bond_publ_flag
O1 C12 . 1.419(3) ?
O1 H20 . 0.83(3) ?
O2 C14 . 1.4322(18) ?
O2 C9 . 1.4658(19) ?
O3 C5 . 1.217(2) ?
C1 C2 . 1.381(3) ?
C1 C17 . 1.382(3) ?
C1 H1 . 0.95 ?
C2 C3 . 1.392(2) ?
C2 H3 . 0.95 ?
C3 C4 . 1.393(2) ?
C3 H4 . 0.95 ?
C4 C16 . 1.395(2) ?
C4 C5 . 1.499(2) ?
C5 C6 . 1.512(2) ?
C6 C7 . 1.523(2) ?
C6 H5 . 0.99 ?
C6 H17 . 0.99 ?
C7 C14 . 1.521(2) ?
C7 C8 . 1.542(2) ?
C7 H16 . 1.0 ?
C8 C13 . 1.528(2) ?
C8 C9 . 1.549(2) ?
C8 H15 . 1.0 ?
C9 C10 . 1.503(2) ?
C9 C15 . 1.520(2) ?
C10 C11 . 1.318(3) ?
C10 H6 . 0.95 ?
C11 C12 . 1.498(2) ?
C11 H2 . 0.95 ?
C12 C13 . 1.521(2) ?
C12 H7 . 1.0 ?
C13 H9 . 0.99 ?
C13 H8 . 0.99 ?
C14 H11 . 0.99 ?
C14 H10 . 0.99 ?
C15 H14 . 0.98 ?
C15 H13 . 0.98 ?
C15 H12 . 0.98 ?
C16 C17 . 1.388(3) ?
C16 H19 . 0.95 ?
C17 H18 . 0.95 ?

loop_
_geom_torsion_atom_site_label_1
_geom_torsion_atom_site_label_2
_geom_torsion_atom_site_label_3
_geom_torsion_atom_site_label_4
_geom_torsion_site_symmetry_1
_geom_torsion_site_symmetry_2
_geom_torsion_site_symmetry_3
_geom_torsion_site_symmetry_4
_geom_torsion
_geom_torsion_publ_flag
C17 C1 C2 C3 . . . . 0.4(3) ?
C1 C2 C3 C4 . . . . 0.5(2) ?
C2 C3 C4 C16 . . . . -1.2(2) ?
C2 C3 C4 C5 . . . . 176.61(14) ?
C3 C4 C5 O3 . . . . -169.30(16) ?
C16 C4 C5 O3 . . . . 8.5(2) ?
C3 C4 C5 C6 . . . . 9.5(2) ?
C16 C4 C5 C6 . . . . -172.70(14) ?
O3 C5 C6 C7 . . . . -7.4(2) ?
C4 C5 C6 C7 . . . . 173.81(12) ?
C5 C6 C7 C14 . . . . 174.82(13) ?
C5 C6 C7 C8 . . . . -68.60(18) ?
C14 C7 C8 C13 . . . . 81.49(14) ?
C6 C7 C8 C13 . . . . -40.89(18) ?
C14 C7 C8 C9 . . . . -39.13(14) ?
C6 C7 C8 C9 . . . . -161.51(13) ?
C14 O2 C9 C10 . . . . -127.91(14) ?
C14 O2 C9 C15 . . . . 113.92(14) ?
C14 O2 C9 C8 . . . . -6.44(16) ?
C13 C8 C9 O2 . . . . -92.02(14) ?
C7 C8 C9 O2 . . . . 28.73(15) ?
C13 C8 C9 C10 . . . . 25.77(18) ?
C7 C8 C9 C10 . . . . 146.52(13) ?
C13 C8 C9 C15 . . . . 151.14(15) ?
C7 C8 C9 C15 . . . . -88.11(16) ?
O2 C9 C10 C11 . . . . 120.41(18) ?
C15 C9 C10 C11 . . . . -122.8(2) ?
C8 C9 C10 C11 . . . . 4.3(2) ?
C9 C10 C11 C12 . . . . -4.5(3) ?
C10 C11 C12 O1 . . . . -147.26(18) ?
C10 C11 C12 C13 . . . . -25.2(2) ?
O1 C12 C13 C8 . . . . 173.04(13) ?
C11 C12 C13 C8 . . . . 54.06(19) ?
C7 C8 C13 C12 . . . . -169.47(13) ?
C9 C8 C13 C12 . . . . -55.40(17) ?
C9 O2 C14 C7 . . . . -19.22(16) ?
C6 C7 C14 O2 . . . . 162.64(12) ?
C8 C7 C14 O2 . . . . 36.71(15) ?
C3 C4 C16 C17 . . . . 1.1(2) ?
C5 C4 C16 C17 . . . . -176.80(14) ?
C2 C1 C17 C16 . . . . -0.5(3) ?
C4 C16 C17 C1 . . . . -0.2(2) ?
